data_1575249
loop_
_publ_author_name
'Chen, Zhongwei'
'Wu, Jin'
'Deng, Zeyu'
'Chen, Congcong'
'Feng, Jianning'
'Ma, Baixu'
'Tao, Lizhi'
'Mao, Lingling'
'Lu, Haipeng'

_publ_section_title
;
 Topochemical photocycloaddition in two-dimensional lead-halide
 coordination polymers with tunable phosphorescence.
;
_journal_issue 35
_journal_name_full 'Chemical science'
_journal_page_first 16004
_journal_page_last 16015
_journal_paper_doi 10.1039/d5sc04306a
_journal_volume 16
_journal_year 2025
_chemical_formula_moiety 'Br2 C12 N2 Pb'
_chemical_formula_sum 'C12 Br2 N2 Pb'
_chemical_formula_weight 539.15
_space_group_crystal_system monoclinic
_space_group_IT_number 12
_space_group_name_Hall '-C 2y'
_space_group_name_H-M_alt 'C 1 2/m 1'
_atom_sites_solution_primary dual
_audit_creation_date 2024-12-03
_audit_creation_method
;
Olex2 1.2
(compiled 2018.05.29 svn.r3508 for OlexSys, GUI svn.r5506)
;
_audit_update_record
;
2024-12-03 deposited with the CCDC.	2025-07-29 downloaded from the CCDC.
;
_cell_angle_alpha 90
_cell_angle_beta 91.303(7)
_cell_angle_gamma 90
_cell_formula_units_Z 2
_cell_length_a 12.1435(8)
_cell_length_b 14.3139(9)
_cell_length_c 4.1064(3)
_cell_measurement_reflns_used 1333
_cell_measurement_temperature 99.94(13)
_cell_measurement_theta_max 27.3570
_cell_measurement_theta_min 2.8450
_cell_volume 713.59(8)
_computing_cell_refinement 'CrysAlisPro 1.171.43.90 (Rigaku OD, 2023)'
_computing_data_collection 'CrysAlisPro 1.171.43.90 (Rigaku OD, 2023)'
_computing_data_reduction 'CrysAlisPro 1.171.43.90 (Rigaku OD, 2023)'
_computing_molecular_graphics 'Olex2 (Dolomanov et al., 2009)'
_computing_publication_material 'Olex2 (Dolomanov et al., 2009)'
_computing_structure_refinement 'ShelXL (Sheldrick, 2015)'
_computing_structure_solution 'ShelXT (Sheldrick, 2015)'
_diffrn_ambient_environment N~2~
_diffrn_ambient_temperature 99.94(13)
_diffrn_detector 'CCD plate'
_diffrn_detector_area_resol_mean 10.3577
_diffrn_detector_type Atlas
_diffrn_measured_fraction_theta_full 1.000
_diffrn_measured_fraction_theta_max 0.903
_diffrn_measurement_details
;
List of Runs (angles in degrees, time in seconds):

  # Type    Start    End  Width  t~exp~   \w     \q     \k     \f   Frames
#--------------------------------------------------------------------------
  1  \w    -39.00  52.00   1.00   30.00    --   16.01 -77.00 -90.00   91
  2  \w    -41.00  50.00   1.00   30.00    --   16.01 -77.00 150.00   91
  3  \w    -40.00  50.00   1.00   30.00    --   16.01 -77.00  30.00   90
;
_diffrn_measurement_device 'four-circle diffractometer'
_diffrn_measurement_device_type 'SuperNova, Dual, Cu at home/near, Atlas'
_diffrn_measurement_method '\w scans'
_diffrn_orient_matrix_type 'CrysAlisPro convention (1999,Acta A55,543-557)'
_diffrn_orient_matrix_UB_11 0.0184234000
_diffrn_orient_matrix_UB_12 -0.0300765000
_diffrn_orient_matrix_UB_13 0.0461220000
_diffrn_orient_matrix_UB_21 0.1712920000
_diffrn_orient_matrix_UB_22 0.0063606000
_diffrn_orient_matrix_UB_23 -0.0008739000
_diffrn_orient_matrix_UB_31 -0.0133987000
_diffrn_orient_matrix_UB_32 0.0389210000
_diffrn_orient_matrix_UB_33 0.0357527000
_diffrn_radiation_monochromator mirror
_diffrn_radiation_probe x-ray
_diffrn_radiation_type MoK\a
_diffrn_radiation_wavelength 0.71073
_diffrn_reflns_av_R_equivalents 0.0347
_diffrn_reflns_av_unetI/netI 0.0433
_diffrn_reflns_Laue_measured_fraction_full 1.000
_diffrn_reflns_Laue_measured_fraction_max 0.903
_diffrn_reflns_limit_h_max 14
_diffrn_reflns_limit_h_min -16
_diffrn_reflns_limit_k_max 14
_diffrn_reflns_limit_k_min -18
_diffrn_reflns_limit_l_max 5
_diffrn_reflns_limit_l_min -5
_diffrn_reflns_number 2447
_diffrn_reflns_point_group_measured_fraction_full 1.000
_diffrn_reflns_point_group_measured_fraction_max 0.903
_diffrn_reflns_theta_full 25.242
_diffrn_reflns_theta_max 29.671
_diffrn_reflns_theta_min 2.200
_diffrn_source 'micro-focus sealed X-ray tube'
_diffrn_source_type 'SuperNova (Mo) X-ray Source'
_diffrn_standards_number 0
_exptl_absorpt_coefficient_mu 17.398
_exptl_absorpt_correction_T_max 1.00000
_exptl_absorpt_correction_T_min 0.37365
_exptl_absorpt_correction_type multi-scan
_exptl_absorpt_process_details
;
CrysAlisPro 1.171.43.90 (Rigaku Oxford Diffraction, 2023)
Empirical absorption correction using spherical harmonics,
implemented in SCALE3 ABSPACK scaling algorithm.
;
_exptl_crystal_colour colourless
_exptl_crystal_colour_primary colourless
_exptl_crystal_density_diffrn 2.509
_exptl_crystal_description block
_exptl_crystal_F_000 476
_exptl_crystal_size_max 0.12
_exptl_crystal_size_mid 0.04
_exptl_crystal_size_min 0.03
_refine_diff_density_max 1.899
_refine_diff_density_min -1.853
_refine_diff_density_rms 0.300
_refine_ls_extinction_method none
_refine_ls_goodness_of_fit_ref 1.089
_refine_ls_hydrogen_treatment undef
_refine_ls_matrix_type full
_refine_ls_number_parameters 71
_refine_ls_number_reflns 952
_refine_ls_number_restraints 68
_refine_ls_restrained_S_all 1.067
_refine_ls_R_factor_all 0.0481
_refine_ls_R_factor_gt 0.0453
_refine_ls_shift/su_max 0.000
_refine_ls_shift/su_mean 0.000
_refine_ls_structure_factor_coef Fsqd
_refine_ls_weighting_details 'w=1/[\s^2^(Fo^2^)+(0.0571P)^2^+6.7757P] where P=(Fo^2^+2Fc^2^)/3'
_refine_ls_weighting_scheme calc
_refine_ls_wR_factor_gt 0.1076
_refine_ls_wR_factor_ref 0.1105
_reflns_Friedel_coverage 0.000
_reflns_number_gt 912
_reflns_number_total 952
_reflns_threshold_expression 'I > 2\s(I)'
_cod_data_source_file d5sc04306a2.cif
_cod_data_source_block czw-0618-pbbr44bpe-photo
_cod_depositor_comments 'Adding full bibliography for 1575246--1575255.cif.'
_cod_database_code 1575249
_shelx_shelxl_version_number 2018/3
_chemical_oxdiff_formula 'Pb Br C N'
_shelx_space_group_comment
;
The symmetry employed for this shelxl refinement is uniquely defined
by the following loop, which should always be used as a source of
symmetry information in preference to the above space-group names.
They are only intended as comments.
;
_shelx_estimated_absorpt_t_max 0.623
_shelx_estimated_absorpt_t_min 0.229
_diffrn_oxdiff_digest_frames
;
01b6c7f932cad1f0530aa83fdf8faed2a4000273fa9
;
_reflns_odcompleteness_completeness 99.76
_reflns_odcompleteness_iscentric 1
_reflns_odcompleteness_theta 27.04
_olex2_refinement_description
;
1. Restrained distances
 C4-C2
 1.5 with sigma of 0.1
 C1-C1_$2
 1.5 with sigma of 0.1
 C1-C1_$1
 1.5 with sigma of 0.1
 C2_$2-C2
 1.5 with sigma of 0.1
 C2_$2-C1
 1.5 with sigma of 0.1
 C2_$2-C1_$3
 1.5 with sigma of 0.1
 C1-C1_$1 \\sim C1_$2-C1
 with sigma of 0.02
 C2_$2-C1_$3 \\sim C2_$2-C1
 with sigma of 0.02
 C2-C1_$1 \\sim C2_$3-C1_$1
 with sigma of 0.02
2. Uiso/Uaniso restraints and constraints
C4 \\sim C11 \\sim C8 \\sim C3 \\sim C6: within 2A with sigma of 0.01 and sigma
for terminal atoms of 0.02
Uanis(C3) \\sim Ueq: with sigma of 0.001 and sigma for terminal atoms of 0.002
Uanis(C6) \\sim Ueq: with sigma of 0.001 and sigma for terminal atoms of 0.002
Uanis(C1) \\sim Ueq: with sigma of 0.001 and sigma for terminal atoms of 0.002
3. Rigid body (RIGU) restrains
 C4, C11, C6, C3, C8
 with sigma for 1-2 distances of 0.01 and sigma for 1-3 distances of 0.01
4. Others
 Fixed Sof: C3(0.5) N003(0.5) C6(0.5) C11(0.5) C4(0.5) C8(0.5) C2(0.25) C1(0.25)
5.a Fitted hexagon refined as free rotating group:
 C3(N003,C6,C11,C4,C8)
;
_olex2_submission_special_instructions 'No special instructions were received'
_oxdiff_exptl_absorpt_empirical_details
;
Empirical correction (ABSPACK) includes:
- Absorption correction using spherical harmonics
- Frame scaling
;
_oxdiff_exptl_absorpt_empirical_full_max 1.990
_oxdiff_exptl_absorpt_empirical_full_min 0.644

loop_
_space_group_symop_operation_xyz
'x, y, z'
'-x, y, -z'
'x+1/2, y+1/2, z'
'-x+1/2, y+1/2, -z'
'-x, -y, -z'
'x, -y, z'
'-x+1/2, -y+1/2, -z'
'x+1/2, -y+1/2, z'

loop_
_atom_site_label
_atom_site_type_symbol
_atom_site_fract_x
_atom_site_fract_y
_atom_site_fract_z
_atom_site_U_iso_or_equiv
_atom_site_adp_type
_atom_site_occupancy
_atom_site_site_symmetry_order
_atom_site_calc_flag
_atom_site_refinement_flags_posn
_atom_site_refinement_flags_adp
_atom_site_refinement_flags_occupancy
_atom_site_disorder_assembly
_atom_site_disorder_group
Pb01 Pb 0.500000 0.500000 0.500000 0.0315(2) Uani 1 4 d S T P . .
Br02 Br 0.32135(11) 0.500000 0.9879(3) 0.0493(4) Uani 1 2 d S T P . .
C3 C 0.4012(18) 0.7344(15) 0.560(6) 0.092(6) Uani 0.5 1 d . U . . .
N003 N 0.498(2) 0.6824(7) 0.562(5) 0.050(7) Uani 0.5 1 d G . . . .
C6 C 0.5992(18) 0.7269(14) 0.596(7) 0.089(6) Uani 0.5 1 d G U . . .
C11 C 0.6039(17) 0.8236(15) 0.628(7) 0.099(6) Uani 0.5 1 d G U . A .
C4 C 0.507(2) 0.8756(8) 0.625(5) 0.098(5) Uani 0.5 1 d DG U . . .
C8 C 0.4059(18) 0.8311(14) 0.591(6) 0.097(6) Uani 0.5 1 d G U . A .
C2 C 0.448(3) 0.959(2) 0.800(9) 0.042(8) Uani 0.25 1 d D . . A 1
C1 C 0.538(4) 0.9477(19) 0.856(10) 0.079(14) Uani 0.25 1 d D U . A 2

loop_
_atom_site_aniso_label
_atom_site_aniso_U_11
_atom_site_aniso_U_22
_atom_site_aniso_U_33
_atom_site_aniso_U_23
_atom_site_aniso_U_13
_atom_site_aniso_U_12
Pb01 0.0288(3) 0.0251(3) 0.0405(4) 0.000 -0.0011(2) 0.000
Br02 0.0406(7) 0.0686(9) 0.0386(7) 0.000 -0.0022(5) 0.000
C3 0.092(6) 0.091(6) 0.092(6) 0.0000(10) 0.0019(10) 0.0003(10)
N003 0.068(9) 0.033(6) 0.05(2) 0.001(6) 0.003(12) -0.008(10)
C6 0.090(6) 0.089(6) 0.089(6) 0.0001(10) 0.0020(10) -0.0002(10)
C11 0.116(9) 0.085(8) 0.096(9) 0.000(8) -0.002(8) -0.003(8)
C4 0.125(9) 0.079(9) 0.090(9) 0.006(8) -0.009(9) 0.003(8)
C8 0.115(9) 0.084(8) 0.093(9) 0.001(8) -0.008(8) 0.010(8)
C2 0.046(19) 0.033(16) 0.047(19) -0.003(14) 0.007(15) 0.011(15)
C1 0.079(14) 0.079(14) 0.079(14) 0.000(2) 0.002(2) 0.000(2)

loop_
_atom_type_symbol
_atom_type_description
_atom_type_scat_dispersion_real
_atom_type_scat_dispersion_imag
_atom_type_scat_source
Br Br -0.2901 2.4595 'International Tables Vol C Tables 4.2.6.8 and 6.1.1.4'
C C 0.0033 0.0016 'International Tables Vol C Tables 4.2.6.8 and 6.1.1.4'
N N 0.0061 0.0033 'International Tables Vol C Tables 4.2.6.8 and 6.1.1.4'
Pb Pb -3.3944 10.1111 'International Tables Vol C Tables 4.2.6.8 and 6.1.1.4'

loop_
_geom_angle_atom_site_label_1
_geom_angle_atom_site_label_2
_geom_angle_atom_site_label_3
_geom_angle
_geom_angle_site_symmetry_1
_geom_angle_site_symmetry_3
_geom_angle_publ_flag
Br02 Pb01 Br02 180.0 . 5_666 ?
Br02 Pb01 Br02 180.0 5_667 1_554 ?
Br02 Pb01 Br02 93.14(4) 5_666 1_554 ?
Br02 Pb01 Br02 86.86(4) 5_666 5_667 ?
Br02 Pb01 Br02 86.86(4) . 1_554 ?
Br02 Pb01 Br02 93.14(4) . 5_667 ?
N003 Pb01 Br02 94(2) 5_666 . ?
N003 Pb01 Br02 93(2) 5_666 5_667 ?
N003 Pb01 Br02 93(2) 6_565 1_554 ?
N003 Pb01 Br02 85.7(19) 6_565 . ?
N003 Pb01 Br02 93.5(6) 2_656 5_667 ?
N003 Pb01 Br02 94.3(5) 2_656 . ?
N003 Pb01 Br02 93.5(5) . 1_554 ?
N003 Pb01 Br02 85.7(5) . . ?
N003 Pb01 Br02 87(2) 6_565 5_667 ?
N003 Pb01 Br02 86(2) 5_666 5_666 ?
N003 Pb01 Br02 86.5(5) . 5_667 ?
N003 Pb01 Br02 94.3(19) 6_565 5_666 ?
N003 Pb01 Br02 86.5(6) 2_656 1_554 ?
N003 Pb01 Br02 85.7(6) 2_656 5_666 ?
N003 Pb01 Br02 94.3(5) . 5_666 ?
N003 Pb01 Br02 87(2) 5_666 1_554 ?
N003 Pb01 N003 169(2) 5_666 2_656 ?
N003 Pb01 N003 11(3) 5_666 6_565 ?
N003 Pb01 N003 169(2) 6_565 . ?
N003 Pb01 N003 180(2) 6_565 2_656 ?
N003 Pb01 N003 11.3(9) 2_656 . ?
N003 Pb01 N003 180(2) 5_666 . ?
Pb01 Br02 Pb01 86.86(4) . 1_556 ?
N003 C3 N003 19.7(15) . 2_656 ?
N003 C3 C11 119(2) . 2_656 ?
N003 C3 C8 120.0 . . ?
C6 C3 N003 65(3) 2_656 2_656 ?
C6 C3 N003 85(4) 2_656 . ?
C6 C3 C11 68(2) 2_656 2_656 ?
C6 C3 C8 104.8(9) 2_656 . ?
C11 C3 N003 106(3) 2_656 2_656 ?
C8 C3 N003 119.0(11) . 2_656 ?
C8 C3 C11 36.6(17) . 2_656 ?
C3 N003 Pb01 116.3(11) 2_656 . ?
C3 N003 Pb01 122.9(14) . . ?
C3 N003 C3 114.8(11) . 2_656 ?
C3 N003 C6 26(2) . 2_656 ?
N003 N003 Pb01 84.3(10) 2_656 . ?
N003 N003 C3 65(5) 2_656 2_656 ?
N003 N003 C3 95(6) 2_656 . ?
N003 N003 C6 90(6) 2_656 . ?
N003 N003 C6 70(5) 2_656 2_656 ?
C6 N003 Pb01 113.3(19) 2_656 . ?
C6 N003 Pb01 117.1(14) . . ?
C6 N003 C3 25.2(11) . 2_656 ?
C6 N003 C3 120.0 . . ?
C6 N003 C3 106.4(19) 2_656 2_656 ?
C6 N003 C6 122.8(13) . 2_656 ?
C3 C6 N003 89(4) 2_656 . ?
C3 C6 N003 69(4) 2_656 2_656 ?
C3 C6 C11 86(3) 2_656 . ?
C3 C6 C8 53(3) 2_656 2_656 ?
N003 C6 N003 20.5(16) . 2_656 ?
N003 C6 C11 120.0 . . ?
N003 C6 C8 109.8(19) . 2_656 ?
N003 C6 C8 99(2) 2_656 2_656 ?
C11 C6 N003 120.0(10) . 2_656 ?
C11 C6 C8 32.8(17) . 2_656 ?
C3 C11 C4 91.9(15) 2_656 2_656 ?
C6 C11 C3 25.8(12) . 2_656 ?
C6 C11 C4 108.8(6) . 2_656 ?
C4 C11 C3 115.4(16) . 2_656 ?
C4 C11 C6 120.0 . . ?
C4 C11 C4 34.0(14) . 2_656 ?
C8 C11 C3 65.7(12) 2_656 2_656 ?
C8 C11 C6 91.3(4) 2_656 . ?
C8 C11 C4 47.0(18) 2_656 2_656 ?
C8 C11 C4 81(2) 2_656 . ?
C11 C4 C11 113.3(13) . 2_656 ?
C11 C4 C8 36(2) . 2_656 ?
C11 C4 C2 143(2) . . ?
C11 C4 C1 100(3) . . ?
C4 C4 C11 48(2) 2_656 2_656 ?
C4 C4 C11 98(3) 2_656 . ?
C4 C4 C8 62(2) 2_656 2_656 ?
C4 C4 C8 77(3) 2_656 . ?
C4 C4 C2 112(3) 2_656 . ?
C4 C4 C1 133.2(18) 2_656 . ?
C8 C4 C11 90.6(11) 2_656 2_656 ?
C8 C4 C11 120.0 . . ?
C8 C4 C11 29(2) . 2_656 ?
C8 C4 C8 111.7(17) . 2_656 ?
C8 C4 C2 155(2) 2_656 . ?
C8 C4 C2 89(2) . . ?
C8 C4 C1 127(2) . . ?
C2 C4 C11 103(3) . 2_656 ?
C1 C4 C8 120(3) . 2_656 ?
C3 C8 C6 22.0(17) . 2_656 ?
C3 C8 C4 112.8(8) . 2_656 ?
C11 C8 C3 77.7(5) 2_656 . ?
C11 C8 C6 55.9(13) 2_656 2_656 ?
C11 C8 C4 104(3) 2_656 . ?
C11 C8 C4 63(3) 2_656 2_656 ?
C4 C8 C3 120.0 . . ?
C4 C8 C6 118.5(19) . 2_656 ?
C4 C8 C6 97(2) 2_656 2_656 ?
C4 C8 C4 41.2(17) . 2_656 ?

loop_
_geom_bond_atom_site_label_1
_geom_bond_atom_site_label_2
_geom_bond_distance
_geom_bond_site_symmetry_2
_geom_bond_publ_flag
Pb01 Br02 2.9864(14) 5_666 ?
Pb01 Br02 2.9867(13) 1_554 ?
Pb01 Br02 2.9867(13) 5_667 ?
Pb01 Br02 2.9864(14) . ?
Pb01 N003 2.623(11) 5_666 ?
Pb01 N003 2.623(12) 2_656 ?
Pb01 N003 2.623(11) . ?
Pb01 N003 2.623(13) 6_565 ?
C3 N003 1.3900 . ?
C3 N003 1.53(5) 2_656 ?
C3 C6 0.65(5) 2_656 ?
C3 C11 1.49(3) 2_656 ?
C3 C8 1.3900 . ?
N003 N003 0.52(4) 2_656 ?
N003 C6 1.48(4) 2_656 ?
N003 C6 1.3900 . ?
C6 C11 1.3900 . ?
C6 C8 1.68(2) 2_656 ?
C11 C4 1.84(5) 2_656 ?
C11 C4 1.3900 . ?
C11 C8 0.91(5) 2_656 ?
C4 C4 1.04(4) 2_656 ?
C4 C8 1.3900 . ?
C4 C8 1.53(4) 2_656 ?
C4 C2 1.57(3) . ?
C4 C1 1.44(5) . ?
